data_4336156
loop_
_publ_author_name
'Ying-Ji Sun'
'Qian-Qian Huang'
'Tetsuro Tano'
'Shinobu Itoh'

_publ_section_title
;
 Flavonolate Complexes of MII (M = Mn, Fe, Co, Ni, Cu, and Zn). Structural
 and Functional Models for the ES (Enzyme-Substrate) Complex of Quercetin
 2,3-Dioxygenase
;
_journal_name_full 'Inorganic Chemistry'
_journal_page_first 10936
_journal_page_last 10948
_journal_paper_doi 10.1021/ic400972k
_journal_volume 52
_journal_year 2013
_chemical_formula_sum 'C35 H27 N3 Ni O5'
_chemical_formula_weight 628.31
_chemical_name_systematic
; 
 ? 
;
_space_group_IT_number 14
_symmetry_cell_setting monoclinic
_symmetry_space_group_name_Hall '-P 2ybc'
_symmetry_space_group_name_H-M 'P 1 21/c 1'
_atom_sites_solution_hydrogens geom
_atom_sites_solution_primary direct
_atom_sites_solution_secondary difmap
_audit_creation_method SHELXL-97
_cell_angle_alpha 90.00
_cell_angle_beta 101.996(3)
_cell_angle_gamma 90.00
_cell_formula_units_Z 4
_cell_length_a 11.3376(5)
_cell_length_b 32.5833(12)
_cell_length_c 8.8492(4)
_cell_measurement_temperature 296(2)
_cell_volume 3197.7(2)
_computing_cell_refinement 'Bruker SMART'
_computing_data_collection 'Bruker SMART'
_computing_data_reduction 'Bruker SAINT'
_computing_molecular_graphics 'Bruker SHELXTL'
_computing_publication_material 'Bruker SHELXTL'
_computing_structure_refinement 'SHELXL-97 (Sheldrick, 1997)'
_computing_structure_solution 'SHELXS-97 (Sheldrick, 1990)'
_diffrn_ambient_temperature 296(2)
_diffrn_measured_fraction_theta_full 1.000
_diffrn_measured_fraction_theta_max 1.000
_diffrn_measurement_device_type 'CCD area detector'
_diffrn_measurement_method 'phi and omega scans'
_diffrn_radiation_monochromator graphite
_diffrn_radiation_source 'fine-focus sealed tube'
_diffrn_radiation_type MoK\a
_diffrn_radiation_wavelength 0.71073
_diffrn_reflns_av_R_equivalents 0.0404
_diffrn_reflns_av_sigmaI/netI 0.0445
_diffrn_reflns_limit_h_max 13
_diffrn_reflns_limit_h_min -11
_diffrn_reflns_limit_k_max 40
_diffrn_reflns_limit_k_min -39
_diffrn_reflns_limit_l_max 10
_diffrn_reflns_limit_l_min -9
_diffrn_reflns_number 23266
_diffrn_reflns_theta_full 26.00
_diffrn_reflns_theta_max 26.00
_diffrn_reflns_theta_min 1.84
_exptl_absorpt_coefficient_mu 0.652
_exptl_absorpt_correction_type none
_exptl_crystal_colour yellow/green
_exptl_crystal_density_diffrn 1.305
_exptl_crystal_description block
_exptl_crystal_F_000 1304
_exptl_crystal_size_max 0.30
_exptl_crystal_size_mid 0.15
_exptl_crystal_size_min 0.10
_platon_squeeze_details
;
;
_refine_diff_density_max 0.259
_refine_diff_density_min -0.285
_refine_diff_density_rms 0.044
_refine_ls_extinction_method none
_refine_ls_goodness_of_fit_ref 1.033
_refine_ls_hydrogen_treatment constr
_refine_ls_matrix_type full
_refine_ls_number_parameters 397
_refine_ls_number_reflns 6274
_refine_ls_number_restraints 0
_refine_ls_restrained_S_all 1.033
_refine_ls_R_factor_all 0.0673
_refine_ls_R_factor_gt 0.0435
_refine_ls_shift/su_max 0.002
_refine_ls_shift/su_mean 0.000
_refine_ls_structure_factor_coef Fsqd
_refine_ls_weighting_details 'calc w=1/[\s^2^(Fo^2^)+(0.0482P)^2^+0.7632P] where P=(Fo^2^+2Fc^2^)/3'
_refine_ls_weighting_scheme calc
_refine_ls_wR_factor_gt 0.0996
_refine_ls_wR_factor_ref 0.1078
_reflns_number_gt 4581
_reflns_number_total 6274
_reflns_threshold_expression >2sigma(I)
_cod_data_source_file ic400972k_si_002_1.cif
_cod_data_source_block p
_cod_database_code 4336156

loop_
_symmetry_equiv_pos_as_xyz
'x, y, z'
'-x, y+1/2, -z+1/2'
'-x, -y, -z'
'x, -y-1/2, z-1/2'

loop_
_atom_site_label
_atom_site_type_symbol
_atom_site_fract_x
_atom_site_fract_y
_atom_site_fract_z
_atom_site_U_iso_or_equiv
_atom_site_adp_type
_atom_site_occupancy
_atom_site_symmetry_multiplicity
_atom_site_calc_flag
_atom_site_refinement_flags
Ni1 Ni 0.75683(3) 0.901007(9) 0.04195(4) 0.03965(12) Uani 1 1 d .
O1 O 0.66397(18) 0.91930(6) 0.2094(2) 0.0544(5) Uani 1 1 d .
O2 O 0.5181(2) 0.92171(14) 0.3380(3) 0.1433(15) Uani 1 1 d .
O3 O 0.86417(15) 0.86116(5) 0.18099(19) 0.0462(4) Uani 1 1 d .
O4 O 0.65286(15) 0.84913(5) -0.0131(2) 0.0474(4) Uani 1 1 d .
O5 O 0.81718(17) 0.75249(5) 0.2310(2) 0.0557(5) Uani 1 1 d .
N1 N 0.65683(19) 0.94122(6) -0.1241(2) 0.0441(5) Uani 1 1 d .
N2 N 0.8571(2) 0.95311(6) 0.1041(2) 0.0489(6) Uani 1 1 d .
N3 N 0.82849(19) 0.88670(6) -0.1516(2) 0.0411(5) Uani 1 1 d .
C1 C 0.8174(3) 0.98642(8) 0.0197(3) 0.0551(7) Uani 1 1 d .
C2 C 0.8587(4) 1.02508(9) 0.0669(4) 0.0756(10) Uani 1 1 d .
H2A H 0.8285 1.0480 0.0091 0.091 Uiso 1 1 calc R
C3 C 0.9439(4) 1.02928(11) 0.1986(5) 0.0906(12) Uani 1 1 d .
H3A H 0.9726 1.0552 0.2314 0.109 Uiso 1 1 calc R
C4 C 0.9873(3) 0.99551(13) 0.2826(4) 0.0864(12) Uani 1 1 d .
H4A H 1.0471 0.9980 0.3717 0.104 Uiso 1 1 calc R
C5 C 0.9409(3) 0.95754(10) 0.2327(3) 0.0662(9) Uani 1 1 d .
H5A H 0.9690 0.9344 0.2907 0.079 Uiso 1 1 calc R
C6 C 0.7311(3) 0.97855(7) -0.1295(4) 0.0598(8) Uani 1 1 d .
H6A H 0.6782 1.0021 -0.1546 0.072 Uiso 1 1 calc R
H6B H 0.7759 0.9755 -0.2110 0.072 Uiso 1 1 calc R
C7 C 0.7583(2) 0.89875(7) -0.2856(3) 0.0446(6) Uani 1 1 d .
C8 C 0.7885(3) 0.89173(8) -0.4268(3) 0.0556(7) Uani 1 1 d .
H8A H 0.7405 0.9018 -0.5173 0.067 Uiso 1 1 calc R
C9 C 0.8907(3) 0.86962(9) -0.4311(3) 0.0612(8) Uani 1 1 d .
H9A H 0.9123 0.8640 -0.5248 0.073 Uiso 1 1 calc R
C10 C 0.9610(3) 0.85574(9) -0.2941(4) 0.0592(8) Uani 1 1 d .
H10A H 1.0297 0.8402 -0.2944 0.071 Uiso 1 1 calc R
C11 C 0.9284(2) 0.86521(8) -0.1585(3) 0.0502(7) Uani 1 1 d .
H11A H 0.9775 0.8564 -0.0667 0.060 Uiso 1 1 calc R
C12 C 0.6413(2) 0.91874(8) -0.2725(3) 0.0506(7) Uani 1 1 d .
H12A H 0.6160 0.9376 -0.3578 0.061 Uiso 1 1 calc R
H12B H 0.5792 0.8980 -0.2776 0.061 Uiso 1 1 calc R
C13 C 0.5386(3) 0.95394(8) -0.0890(3) 0.0554(8) Uani 1 1 d .
H13A H 0.5541 0.9708 0.0033 0.066 Uiso 1 1 calc R
H13B H 0.4964 0.9708 -0.1734 0.066 Uiso 1 1 calc R
C14 C 0.4581(2) 0.91956(9) -0.0653(3) 0.0549(7) Uani 1 1 d .
C15 C 0.4648(3) 0.90144(10) 0.0779(4) 0.0607(8) Uani 1 1 d .
C16 C 0.3841(3) 0.87026(12) 0.0922(5) 0.0869(11) Uani 1 1 d .
H16A H 0.3869 0.8581 0.1880 0.104 Uiso 1 1 calc R
C17 C 0.2997(3) 0.85718(14) -0.0350(6) 0.1027(14) Uani 1 1 d .
H17A H 0.2474 0.8359 -0.0246 0.123 Uiso 1 1 calc R
C18 C 0.2928(4) 0.87517(17) -0.1740(6) 0.1048(15) Uani 1 1 d .
H18A H 0.2358 0.8664 -0.2591 0.126 Uiso 1 1 calc R
C19 C 0.3695(3) 0.90617(12) -0.1891(4) 0.0782(10) Uani 1 1 d .
H19A H 0.3627 0.9188 -0.2847 0.094 Uiso 1 1 calc R
C20 C 0.5553(3) 0.91477(11) 0.2179(4) 0.0696(9) Uani 1 1 d .
C21 C 0.8177(2) 0.82418(7) 0.1673(3) 0.0402(6) Uani 1 1 d .
C22 C 0.8721(2) 0.79025(7) 0.2457(3) 0.0457(6) Uani 1 1 d .
C23 C 0.6655(3) 0.70665(9) 0.1173(4) 0.0769(10) Uani 1 1 d .
H23A H 0.7061 0.6857 0.1779 0.092 Uiso 1 1 calc R
C24 C 0.5604(3) 0.69876(10) 0.0131(5) 0.0875(12) Uani 1 1 d .
H24A H 0.5302 0.6721 0.0019 0.105 Uiso 1 1 calc R
C25 C 0.4985(3) 0.73025(10) -0.0760(5) 0.0800(11) Uani 1 1 d .
H25A H 0.4273 0.7246 -0.1465 0.096 Uiso 1 1 calc R
C26 C 0.5423(3) 0.76972(9) -0.0600(4) 0.0630(8) Uani 1 1 d .
H26A H 0.4996 0.7908 -0.1177 0.076 Uiso 1 1 calc R
C27 C 0.7029(2) 0.81874(7) 0.0617(3) 0.0423(6) Uani 1 1 d .
C28 C 0.7107(3) 0.74664(8) 0.1310(4) 0.0530(7) Uani 1 1 d .
C29 C 0.6506(2) 0.77819(7) 0.0426(3) 0.0483(7) Uani 1 1 d .
C30 C 0.9900(2) 0.78834(8) 0.3515(3) 0.0485(7) Uani 1 1 d .
C31 C 1.0188(3) 0.75549(9) 0.4533(4) 0.0682(9) Uani 1 1 d .
H31A H 0.9627 0.7348 0.4559 0.082 Uiso 1 1 calc R
C32 C 1.1323(3) 0.75373(12) 0.5511(4) 0.0819(11) Uani 1 1 d .
H32A H 1.1512 0.7319 0.6197 0.098 Uiso 1 1 calc R
C33 C 1.2159(3) 0.78366(13) 0.5474(4) 0.0827(11) Uani 1 1 d .
H33A H 1.2913 0.7821 0.6130 0.099 Uiso 1 1 calc R
C34 C 1.1892(3) 0.81566(11) 0.4482(4) 0.0728(9) Uani 1 1 d .
H34A H 1.2468 0.8358 0.4452 0.087 Uiso 1 1 calc R
C35 C 1.0772(3) 0.81851(9) 0.3518(3) 0.0552(7) Uani 1 1 d .
H35A H 1.0595 0.8409 0.2860 0.066 Uiso 1 1 calc R

loop_
_atom_site_aniso_label
_atom_site_aniso_U_11
_atom_site_aniso_U_22
_atom_site_aniso_U_33
_atom_site_aniso_U_23
_atom_site_aniso_U_13
_atom_site_aniso_U_12
Ni1 0.0498(2) 0.03098(17) 0.03605(18) -0.00003(13) 0.00401(14) 0.00054(14)
O1 0.0520(13) 0.0690(12) 0.0417(10) -0.0068(9) 0.0086(9) -0.0017(10)
O2 0.0690(18) 0.307(5) 0.0576(16) -0.047(2) 0.0223(14) -0.009(2)
O3 0.0521(11) 0.0343(9) 0.0474(10) 0.0044(7) -0.0010(8) -0.0005(8)
O4 0.0519(11) 0.0349(9) 0.0512(11) 0.0040(8) 0.0010(9) 0.0000(8)
O5 0.0621(13) 0.0346(9) 0.0698(13) 0.0092(9) 0.0121(11) 0.0033(8)
N1 0.0570(14) 0.0337(11) 0.0410(12) 0.0008(9) 0.0089(10) 0.0091(9)
N2 0.0634(15) 0.0402(12) 0.0439(12) -0.0052(10) 0.0127(11) -0.0097(10)
N3 0.0487(13) 0.0340(10) 0.0393(11) -0.0010(9) 0.0061(10) 0.0033(9)
C1 0.070(2) 0.0362(14) 0.0659(19) -0.0068(13) 0.0285(16) -0.0072(13)
C2 0.108(3) 0.0421(17) 0.087(3) -0.0099(16) 0.044(2) -0.0180(17)
C3 0.120(3) 0.058(2) 0.102(3) -0.033(2) 0.044(3) -0.040(2)
C4 0.094(3) 0.099(3) 0.067(2) -0.028(2) 0.019(2) -0.048(2)
C5 0.075(2) 0.070(2) 0.0538(18) -0.0099(15) 0.0118(17) -0.0265(17)
C6 0.084(2) 0.0321(14) 0.067(2) 0.0102(13) 0.0243(17) 0.0086(14)
C7 0.0559(17) 0.0371(13) 0.0407(14) -0.0024(11) 0.0094(13) 0.0014(12)
C8 0.071(2) 0.0572(17) 0.0378(15) -0.0040(12) 0.0091(14) 0.0026(15)
C9 0.071(2) 0.0659(19) 0.0505(17) -0.0158(15) 0.0218(16) -0.0029(16)
C10 0.0501(17) 0.0607(18) 0.070(2) -0.0145(15) 0.0190(16) 0.0043(14)
C11 0.0476(16) 0.0454(15) 0.0557(17) -0.0048(13) 0.0067(14) 0.0035(12)
C12 0.0599(18) 0.0519(15) 0.0373(14) 0.0003(12) 0.0043(13) 0.0123(13)
C13 0.0634(19) 0.0522(16) 0.0503(16) 0.0016(13) 0.0116(14) 0.0253(14)
C14 0.0458(17) 0.0658(18) 0.0506(17) -0.0078(14) 0.0042(14) 0.0141(14)
C15 0.0493(18) 0.074(2) 0.0583(19) -0.0062(16) 0.0109(15) 0.0026(15)
C16 0.067(2) 0.105(3) 0.092(3) 0.009(2) 0.023(2) -0.006(2)
C17 0.062(2) 0.110(3) 0.135(4) -0.026(3) 0.018(3) -0.030(2)
C18 0.060(2) 0.159(4) 0.093(3) -0.044(3) 0.010(2) -0.015(3)
C19 0.051(2) 0.116(3) 0.064(2) -0.012(2) 0.0042(17) 0.011(2)
C20 0.061(2) 0.101(3) 0.0468(18) -0.0059(17) 0.0117(16) 0.0013(18)
C21 0.0470(15) 0.0366(13) 0.0382(13) 0.0004(10) 0.0114(12) 0.0025(11)
C22 0.0549(17) 0.0362(13) 0.0477(15) 0.0031(11) 0.0148(13) 0.0047(12)
C23 0.090(3) 0.0347(15) 0.107(3) 0.0062(16) 0.022(2) -0.0042(15)
C24 0.086(3) 0.0456(18) 0.128(3) -0.005(2) 0.014(2) -0.0190(18)
C25 0.068(2) 0.0577(19) 0.110(3) -0.0074(19) 0.009(2) -0.0201(17)
C26 0.061(2) 0.0474(16) 0.078(2) -0.0002(15) 0.0081(17) -0.0091(14)
C27 0.0501(16) 0.0368(13) 0.0425(14) 0.0002(11) 0.0153(12) -0.0011(11)
C28 0.0576(18) 0.0378(14) 0.0677(19) -0.0010(13) 0.0222(16) -0.0027(12)
C29 0.0521(17) 0.0384(14) 0.0567(17) -0.0007(12) 0.0166(14) -0.0013(12)
C30 0.0541(17) 0.0494(15) 0.0435(15) 0.0009(12) 0.0140(13) 0.0136(13)
C31 0.071(2) 0.0620(19) 0.073(2) 0.0224(16) 0.0179(18) 0.0203(16)
C32 0.082(3) 0.095(3) 0.067(2) 0.034(2) 0.012(2) 0.033(2)
C33 0.062(2) 0.110(3) 0.073(2) 0.017(2) 0.0073(19) 0.023(2)
C34 0.057(2) 0.085(2) 0.072(2) 0.0007(19) 0.0041(17) 0.0110(17)
C35 0.0509(18) 0.0594(17) 0.0537(17) 0.0052(14) 0.0073(14) 0.0110(14)

loop_
_atom_type_symbol
_atom_type_description
_atom_type_scat_dispersion_real
_atom_type_scat_dispersion_imag
_atom_type_scat_source
C C 0.0033 0.0016 'International Tables Vol C Tables 4.2.6.8 and 6.1.1.4'
H H 0.0000 0.0000 'International Tables Vol C Tables 4.2.6.8 and 6.1.1.4'
N N 0.0061 0.0033 'International Tables Vol C Tables 4.2.6.8 and 6.1.1.4'
O O 0.0106 0.0060 'International Tables Vol C Tables 4.2.6.8 and 6.1.1.4'
Ni Ni 0.3393 1.1124 'International Tables Vol C Tables 4.2.6.8 and 6.1.1.4'

loop_
_geom_angle_atom_site_label_1
_geom_angle_atom_site_label_2
_geom_angle_atom_site_label_3
_geom_angle
O3 Ni1 N2 97.98(8)
O3 Ni1 O4 81.90(6)
N2 Ni1 O4 177.69(8)
O3 Ni1 O1 94.62(7)
N2 Ni1 O1 84.59(8)
O4 Ni1 O1 93.11(8)
O3 Ni1 N3 93.91(8)
N2 Ni1 N3 96.67(8)
O4 Ni1 N3 85.65(8)
O1 Ni1 N3 171.12(8)
O3 Ni1 N1 173.05(8)
N2 Ni1 N1 82.00(8)
O4 Ni1 N1 98.41(7)
O1 Ni1 N1 92.29(8)
N3 Ni1 N1 79.21(8)
C20 O1 Ni1 131.06(19)
C21 O3 Ni1 110.85(14)
C27 O4 Ni1 110.33(15)
C28 O5 C22 120.9(2)
C12 N1 C6 109.9(2)
C12 N1 C13 112.0(2)
C6 N1 C13 108.6(2)
C12 N1 Ni1 104.92(14)
C6 N1 Ni1 107.71(16)
C13 N1 Ni1 113.69(16)
C5 N2 C1 119.1(2)
C5 N2 Ni1 125.18(19)
C1 N2 Ni1 114.65(18)
C7 N3 C11 117.5(2)
C7 N3 Ni1 113.44(17)
C11 N3 Ni1 128.84(18)
N2 C1 C2 121.2(3)
N2 C1 C6 115.8(2)
C2 C1 C6 122.9(3)
C3 C2 C1 119.3(3)
C3 C2 H2A 120.4
C1 C2 H2A 120.4
C2 C3 C4 119.9(3)
C2 C3 H3A 120.0
C4 C3 H3A 120.0
C3 C4 C5 118.6(3)
C3 C4 H4A 120.7
C5 C4 H4A 120.7
N2 C5 C4 121.9(3)
N2 C5 H5A 119.1
C4 C5 H5A 119.1
N1 C6 C1 112.6(2)
N1 C6 H6A 109.1
C1 C6 H6A 109.1
N1 C6 H6B 109.1
C1 C6 H6B 109.1
H6A C6 H6B 107.8
N3 C7 C8 122.5(3)
N3 C7 C12 115.4(2)
C8 C7 C12 122.0(2)
C9 C8 C7 118.8(3)
C9 C8 H8A 120.6
C7 C8 H8A 120.6
C8 C9 C10 119.0(3)
C8 C9 H9A 120.5
C10 C9 H9A 120.5
C11 C10 C9 119.0(3)
C11 C10 H10A 120.5
C9 C10 H10A 120.5
N3 C11 C10 123.0(3)
N3 C11 H11A 118.5
C10 C11 H11A 118.5
N1 C12 C7 109.8(2)
N1 C12 H12A 109.7
C7 C12 H12A 109.7
N1 C12 H12B 109.7
C7 C12 H12B 109.7
H12A C12 H12B 108.2
C14 C13 N1 115.0(2)
C14 C13 H13A 108.5
N1 C13 H13A 108.5
C14 C13 H13B 108.5
N1 C13 H13B 108.5
H13A C13 H13B 107.5
C15 C14 C19 118.6(3)
C15 C14 C13 122.1(3)
C19 C14 C13 119.2(3)
C14 C15 C16 118.9(3)
C14 C15 C20 122.0(3)
C16 C15 C20 119.1(3)
C17 C16 C15 120.5(4)
C17 C16 H16A 119.8
C15 C16 H16A 119.8
C18 C17 C16 120.4(4)
C18 C17 H17A 119.8
C16 C17 H17A 119.8
C17 C18 C19 119.7(4)
C17 C18 H18A 120.1
C19 C18 H18A 120.1
C18 C19 C14 121.8(4)
C18 C19 H19A 119.1
C14 C19 H19A 119.1
O2 C20 O1 122.7(3)
O2 C20 C15 117.6(3)
O1 C20 C15 119.7(3)
O3 C21 C22 124.1(2)
O3 C21 C27 117.6(2)
C22 C21 C27 118.3(2)
O5 C22 C21 121.6(2)
O5 C22 C30 111.0(2)
C21 C22 C30 127.5(2)
C24 C23 C28 119.0(3)
C24 C23 H23A 120.5
C28 C23 H23A 120.5
C23 C24 C25 120.6(3)
C23 C24 H24A 119.7
C25 C24 H24A 119.7
C26 C25 C24 120.1(3)
C26 C25 H25A 119.9
C24 C25 H25A 119.9
C25 C26 C29 120.2(3)
C25 C26 H26A 119.9
C29 C26 H26A 119.9
O4 C27 C29 121.9(2)
O4 C27 C21 119.4(2)
C29 C27 C21 118.7(2)
O5 C28 C29 122.2(2)
O5 C28 C23 116.7(3)
C29 C28 C23 121.0(3)
C28 C29 C26 119.0(2)
C28 C29 C27 118.1(2)
C26 C29 C27 122.8(2)
C31 C30 C35 118.0(3)
C31 C30 C22 120.4(3)
C35 C30 C22 121.6(2)
C30 C31 C32 119.7(3)
C30 C31 H31A 120.1
C32 C31 H31A 120.1
C33 C32 C31 120.7(3)
C33 C32 H32A 119.6
C31 C32 H32A 119.6
C34 C33 C32 120.1(3)
C34 C33 H33A 119.9
C32 C33 H33A 119.9
C33 C34 C35 120.4(3)
C33 C34 H34A 119.8
C35 C34 H34A 119.8
C34 C35 C30 121.1(3)
C34 C35 H35A 119.5
C30 C35 H35A 119.5

loop_
_geom_bond_atom_site_label_1
_geom_bond_atom_site_label_2
_geom_bond_distance
Ni1 O3 2.0145(16)
Ni1 N2 2.053(2)
Ni1 O4 2.0604(16)
Ni1 O1 2.076(2)
Ni1 N3 2.095(2)
Ni1 N1 2.114(2)
O1 C20 1.259(4)
O2 C20 1.243(4)
O3 C21 1.311(3)
O4 C27 1.259(3)
O5 C28 1.354(3)
O5 C22 1.373(3)
N1 C12 1.482(3)
N1 C6 1.486(3)
N1 C13 1.496(3)
N2 C5 1.330(4)
N2 C1 1.341(3)
N3 C7 1.342(3)
N3 C11 1.344(3)
C1 C2 1.378(4)
C1 C6 1.493(4)
C2 C3 1.357(5)
C2 H2A 0.9300
C3 C4 1.362(5)
C3 H3A 0.9300
C4 C5 1.381(4)
C4 H4A 0.9300
C5 H5A 0.9300
C6 H6A 0.9700
C6 H6B 0.9700
C7 C8 1.382(4)
C7 C12 1.504(4)
C8 C9 1.371(4)
C8 H8A 0.9300
C9 C10 1.381(4)
C9 H9A 0.9300
C10 C11 1.362(4)
C10 H10A 0.9300
C11 H11A 0.9300
C12 H12A 0.9700
C12 H12B 0.9700
C13 C14 1.487(4)
C13 H13A 0.9700
C13 H13B 0.9700
C14 C15 1.386(4)
C14 C19 1.394(4)
C15 C16 1.390(5)
C15 C20 1.499(4)
C16 C17 1.385(5)
C16 H16A 0.9300
C17 C18 1.351(6)
C17 H17A 0.9300
C18 C19 1.357(6)
C18 H18A 0.9300
C19 H19A 0.9300
C21 C22 1.381(3)
C21 C27 1.446(3)
C22 C30 1.465(4)
C23 C24 1.371(5)
C23 C28 1.396(4)
C23 H23A 0.9300
C24 C25 1.392(5)
C24 H24A 0.9300
C25 C26 1.376(4)
C25 H25A 0.9300
C26 C29 1.394(4)
C26 H26A 0.9300
C27 C29 1.444(3)
C28 C29 1.383(4)
C30 C31 1.394(4)
C30 C35 1.394(4)
C31 C32 1.394(5)
C31 H31A 0.9300
C32 C33 1.366(5)
C32 H32A 0.9300
C33 C34 1.356(5)
C33 H33A 0.9300
C34 C35 1.378(4)
C34 H34A 0.9300
C35 H35A 0.9300

loop_
_platon_squeeze_void_nr
_platon_squeeze_void_average_x
_platon_squeeze_void_average_y
_platon_squeeze_void_average_z
_platon_squeeze_void_volume
_platon_squeeze_void_count_electrons
_platon_squeeze_void_content
1 0.500 0.500 0.000 183 43 ' '
2 0.500 1.000 0.500 183 43 ' '
